data_7058612
loop_
_publ_author_name
'Wang, Wen-Min'
'Zhang, Li'
'Li, Xian-Zhen'
'He, Li-Yuan'
'Wang, Xin-Xin'
'Shi, Ying'
'Wang, Jie'
'Dong, Jie'
'Wu, Zhi-Lei'

_publ_section_title
;
 Structures, fluorescence properties and magnetic properties of a series
 of rhombus-shaped LnIII4 clusters: magnetocaloric effect and
 single-molecule-magnet behavior
;
_journal_issue 33
_journal_name_full 'New Journal of Chemistry'
_journal_page_first 12941
_journal_paper_doi 10.1039/C9NJ02872B
_journal_volume 43
_journal_year 2019
_chemical_formula_moiety 'C128 H120 Er4 N12 O16, 2(C2 H3 N)'
_chemical_formula_sum 'C132 H126 Er4 N14 O16'
_chemical_formula_weight 2833.50
_space_group_crystal_system triclinic
_space_group_IT_number 2
_space_group_name_Hall '-P 1'
_space_group_name_H-M_alt 'P -1'
_symmetry_space_group_name_Hall '-P 1'
_symmetry_space_group_name_H-M 'P -1'
_atom_sites_solution_hydrogens geom
_audit_creation_date 2019-06-01
_audit_creation_method
;
Olex2 1.2
(compiled 2018.05.29 svn.r3508 for OlexSys, GUI svn.r5506)
;
_audit_update_record
;
2019-06-01 deposited with the CCDC.    2019-07-11 downloaded from the CCDC.
;
_cell_angle_alpha 99.075(2)
_cell_angle_beta 93.174(4)
_cell_angle_gamma 111.225(4)
_cell_formula_units_Z 1
_cell_length_a 12.890(3)
_cell_length_b 15.336(3)
_cell_length_c 16.618(3)
_cell_measurement_reflns_used 8980
_cell_measurement_temperature 113(2)
_cell_measurement_theta_max 27.5
_cell_measurement_theta_min 3.1
_cell_volume 3001.2(11)
_computing_molecular_graphics 'Olex2 (Dolomanov et al., 2009)'
_computing_publication_material 'Olex2 (Dolomanov et al., 2009)'
_computing_structure_refinement 'XL (Sheldrick, 2008)'
_diffrn_ambient_temperature 113.15
_diffrn_measured_fraction_theta_full 0.987
_diffrn_measured_fraction_theta_max 0.973
_diffrn_measurement_device_type 'Bruker P4'
_diffrn_measurement_method '\w scans'
_diffrn_radiation_monochromator graphite
_diffrn_radiation_type MoK\a
_diffrn_radiation_wavelength 0.71073
_diffrn_reflns_av_R_equivalents 0.0336
_diffrn_reflns_av_unetI/netI 0.0329
_diffrn_reflns_Laue_measured_fraction_full 0.987
_diffrn_reflns_Laue_measured_fraction_max 0.973
_diffrn_reflns_limit_h_max 16
_diffrn_reflns_limit_h_min -16
_diffrn_reflns_limit_k_max 19
_diffrn_reflns_limit_k_min -19
_diffrn_reflns_limit_l_max 21
_diffrn_reflns_limit_l_min -21
_diffrn_reflns_number 38475
_diffrn_reflns_point_group_measured_fraction_full 0.987
_diffrn_reflns_point_group_measured_fraction_max 0.973
_diffrn_reflns_theta_full 25.242
_diffrn_reflns_theta_max 27.608
_diffrn_reflns_theta_min 3.012
_exptl_absorpt_coefficient_mu 2.839
_exptl_absorpt_correction_type none
_exptl_crystal_colour Colorless
_exptl_crystal_density_diffrn 1.568
_exptl_crystal_density_method "'not measured'"
_exptl_crystal_description Prism
_exptl_crystal_F_000 1416
_exptl_crystal_size_max 0.2
_exptl_crystal_size_mid 0.18
_exptl_crystal_size_min 0.14
_refine_diff_density_max 2.171
_refine_diff_density_min -0.898
_refine_diff_density_rms 0.098
_refine_ls_extinction_method none
_refine_ls_goodness_of_fit_ref 1.012
_refine_ls_hydrogen_treatment constr
_refine_ls_matrix_type full
_refine_ls_number_parameters 756
_refine_ls_number_reflns 13537
_refine_ls_number_restraints 6
_refine_ls_restrained_S_all 1.013
_refine_ls_R_factor_all 0.0335
_refine_ls_R_factor_gt 0.0266
_refine_ls_shift/su_max 0.001
_refine_ls_shift/su_mean 0.000
_refine_ls_structure_factor_coef Fsqd
_refine_ls_weighting_details 'w=1/[\s^2^(Fo^2^)+(0.0431P)^2^] where P=(Fo^2^+2Fc^2^)/3'
_refine_ls_weighting_scheme calc
_refine_ls_wR_factor_gt 0.0669
_refine_ls_wR_factor_ref 0.0692
_reflns_Friedel_coverage 0.000
_reflns_number_gt 11372
_reflns_number_total 13537
_reflns_threshold_expression 'I > 2\s(I)'
_cod_data_source_file c9nj02872b2.cif
_cod_data_source_block 7
_cod_depositor_comments 'Adding full bibliography for 7058609--7058615.cif.'
_cod_database_code 7058612
_shelx_shelxl_version_number 2016/6
_shelx_space_group_comment
;
The symmetry employed for this shelxl refinement is uniquely defined
by the following loop, which should always be used as a source of
symmetry information in preference to the above space-group names.
They are only intended as comments.
;
_shelx_estimated_absorpt_t_max 0.692
_shelx_estimated_absorpt_t_min 0.601
_olex2_refinement_description
;
1. Fixed Uiso
 At 1.2 times of:
  All C(H) groups, All C(H,H) groups, All O(H) groups
 At 1.5 times of:
  All C(H,H,H) groups
2. Uiso/Uaniso restraints and constraints
C13 \\sim C14: within 2A with sigma of 0.01 and sigma for terminal atoms of 0.02
3.a Ternary CH refined with riding coordinates:
 O8(H8)
3.b Secondary CH2 refined with riding coordinates:
 C17(H17A,H17B), C35(H35A,H35B), C53(H53A,H53B)
3.c Aromatic/amide H refined with riding coordinates:
 C1(H1), C2(H2), C3(H3), C6(H6), C7(H7), C10(H10), C12(H12), C13(H13),
 C15(H15), C16(H16), C19(H19), C20(H20), C21(H21), C24(H24), C25(H25), C28(H28),
  C30(H30), C31(H31), C33(H33), C34(H34), C37(H37), C38(H38), C39(H39),
 C42(H42), C43(H43), C46(H46), C48(H48), C49(H49), C51(H51), C52(H52), C57(H57),
  C62(H62)
3.d Idealised Me refined as rotating group:
 C18(H18A,H18B,H18C), C36(H36A,H36B,H36C), C54(H54A,H54B,H54C), C55(H55A,H55B,
 H55C), C59(H59A,H59B,H59C), C60(H60A,H60B,H60C), C64(H64A,H64B,H64C), C65(H65A,
 H65B,H65C)
;
_olex2_submission_special_instructions 'No special instructions were received'

loop_
_space_group_symop_operation_xyz
'x, y, z'
'-x, -y, -z'

loop_
_atom_site_label
_atom_site_type_symbol
_atom_site_fract_x
_atom_site_fract_y
_atom_site_fract_z
_atom_site_U_iso_or_equiv
_atom_site_adp_type
_atom_site_occupancy
_atom_site_site_symmetry_order
_atom_site_calc_flag
_atom_site_refinement_flags_posn
_atom_site_refinement_flags_adp
Er1 Er 0.53157(2) 0.42003(2) 0.06452(2) 0.01969(4) Uani 1 1 d . .
Er2 Er 0.28532(2) 0.33919(2) -0.10329(2) 0.02120(4) Uani 1 1 d . .
O1 O 0.55097(16) 0.56574(13) 0.15060(11) 0.0242(4) Uani 1 1 d . .
O2 O 0.72031(16) 0.51429(13) 0.12356(11) 0.0261(4) Uani 1 1 d . .
O3 O 0.42142(15) 0.29236(13) -0.04015(11) 0.0230(4) Uani 1 1 d . .
O4 O 0.56173(17) 0.30416(14) 0.12002(12) 0.0309(4) Uani 1 1 d . .
O5 O 0.38306(17) 0.35864(14) 0.13756(12) 0.0287(4) Uani 1 1 d . .
O6 O 0.16907(17) 0.18500(13) -0.10718(12) 0.0304(4) Uani 1 1 d . .
O7 O 0.16117(17) 0.34842(14) -0.01175(12) 0.0302(4) Uani 1 1 d . .
O8 O 0.38966(15) 0.45563(12) 0.00595(10) 0.0201(4) Uani 1 1 d . .
H8 H 0.342055 0.470782 0.047191 0.024 Uiso 1 1 calc R .
N1 N 0.6712(2) 0.74426(16) 0.22951(14) 0.0262(5) Uani 1 1 d . .
N2 N 0.3579(2) 0.7523(2) 0.37677(16) 0.0398(6) Uani 1 1 d . .
N3 N 0.8819(2) 0.67754(18) 0.20102(15) 0.0322(5) Uani 1 1 d . .
N4 N 1.0718(2) 0.4984(2) 0.32561(16) 0.0368(6) Uani 1 1 d . .
N5 N 0.6464(2) 0.36243(16) -0.03237(13) 0.0240(5) Uani 1 1 d . .
N6 N 0.6343(2) 0.07538(17) -0.21205(15) 0.0312(5) Uani 1 1 d . .
C1 C 0.7313(3) 0.8319(2) 0.27013(19) 0.0373(7) Uani 1 1 d . .
H1 H 0.806249 0.861525 0.258979 0.045 Uiso 1 1 calc R .
C2 C 0.6897(3) 0.8829(2) 0.3286(2) 0.0418(8) Uani 1 1 d . .
H2 H 0.736160 0.945229 0.356577 0.050 Uiso 1 1 calc R .
C3 C 0.5830(3) 0.8426(2) 0.34482(18) 0.0361(7) Uani 1 1 d . .
H3 H 0.553716 0.876835 0.383892 0.043 Uiso 1 1 calc R .
C4 C 0.5149(3) 0.7496(2) 0.30372(17) 0.0293(6) Uani 1 1 d . .
C5 C 0.4031(3) 0.7020(2) 0.31813(17) 0.0320(6) Uani 1 1 d . .
C6 C 0.3426(3) 0.6122(2) 0.27421(18) 0.0329(7) Uani 1 1 d . .
H6 H 0.266726 0.581171 0.282821 0.039 Uiso 1 1 calc R .
C7 C 0.3901(2) 0.5648(2) 0.21655(16) 0.0279(6) Uani 1 1 d . .
H7 H 0.345747 0.502572 0.187139 0.033 Uiso 1 1 calc R .
C8 C 0.4997(2) 0.60714(19) 0.20220(15) 0.0239(6) Uani 1 1 d . .
C9 C 0.5628(2) 0.7020(2) 0.24592(16) 0.0258(6) Uani 1 1 d . .
C10 C 0.3244(3) 0.7167(3) 0.43740(19) 0.0399(8) Uani 1 1 d . .
H10 H 0.332334 0.658808 0.443573 0.048 Uiso 1 1 calc R .
C11 C 0.2726(3) 0.7616(3) 0.5001(2) 0.0444(8) Uani 1 1 d . .
C12 C 0.2563(4) 0.7300(4) 0.5736(3) 0.0663(12) Uani 1 1 d . .
H12 H 0.275722 0.678122 0.583421 0.080 Uiso 1 1 calc R .
C13 C 0.2098(4) 0.7762(4) 0.6343(2) 0.0669(12) Uani 1 1 d . U
H13 H 0.203817 0.758077 0.686422 0.080 Uiso 1 1 calc R .
C14 C 0.1736(4) 0.8462(3) 0.6190(3) 0.0572(10) Uani 1 1 d . U
C15 C 0.1888(3) 0.8751(3) 0.5464(2) 0.0566(10) Uani 1 1 d . .
H15 H 0.163514 0.923323 0.534965 0.068 Uiso 1 1 calc R .
C16 C 0.2407(3) 0.8357(3) 0.4879(2) 0.0471(9) Uani 1 1 d . .
H16 H 0.254396 0.860240 0.438830 0.057 Uiso 1 1 calc R .
C17 C 0.1169(4) 0.8893(3) 0.6842(3) 0.0722(14) Uani 1 1 d . .
H17A H 0.173334 0.926069 0.732174 0.087 Uiso 1 1 calc R .
H17B H 0.090041 0.934218 0.661372 0.087 Uiso 1 1 calc R .
C18 C 0.0221(4) 0.8178(3) 0.7118(3) 0.0775(15) Uani 1 1 d . .
H18A H -0.035137 0.782116 0.664927 0.116 Uiso 1 1 calc GR .
H18B H -0.010153 0.849829 0.753250 0.116 Uiso 1 1 calc GR .
H18C H 0.048255 0.773867 0.735727 0.116 Uiso 1 1 calc GR .
C19 C 0.9626(3) 0.7567(2) 0.2382(2) 0.0405(8) Uani 1 1 d . .
H19 H 0.957334 0.815337 0.231396 0.049 Uiso 1 1 calc R .
C20 C 1.0569(3) 0.7600(2) 0.2878(2) 0.0407(8) Uani 1 1 d . .
H20 H 1.113006 0.819577 0.313282 0.049 Uiso 1 1 calc R .
C21 C 1.0666(3) 0.6781(2) 0.2988(2) 0.0371(7) Uani 1 1 d . .
H21 H 1.129609 0.679549 0.332263 0.045 Uiso 1 1 calc R .
C22 C 0.9821(3) 0.5895(2) 0.26020(18) 0.0318(6) Uani 1 1 d . .
C23 C 0.9823(3) 0.4994(2) 0.27129(18) 0.0321(6) Uani 1 1 d . .
C24 C 0.8991(3) 0.4191(2) 0.22904(18) 0.0323(6) Uani 1 1 d . .
H24 H 0.900305 0.359056 0.235704 0.039 Uiso 1 1 calc R .
C25 C 0.8113(3) 0.4207(2) 0.17593(18) 0.0309(6) Uani 1 1 d . .
H25 H 0.757298 0.362848 0.145289 0.037 Uiso 1 1 calc R .
C26 C 0.8039(2) 0.5075(2) 0.16842(16) 0.0255(6) Uani 1 1 d . .
C27 C 0.8921(2) 0.5926(2) 0.21044(17) 0.0281(6) Uani 1 1 d . .
C28 C 1.0457(3) 0.4469(2) 0.37926(19) 0.0363(7) Uani 1 1 d . .
H28 H 0.968544 0.411639 0.381171 0.044 Uiso 1 1 calc R .
C29 C 1.1283(3) 0.4389(2) 0.4386(2) 0.0376(7) Uani 1 1 d . .
C30 C 1.0956(3) 0.4114(3) 0.5118(2) 0.0439(8) Uani 1 1 d . .
H30 H 1.018837 0.391175 0.520387 0.053 Uiso 1 1 calc R .
C31 C 1.1759(3) 0.4135(3) 0.5729(2) 0.0492(9) Uani 1 1 d . .
H31 H 1.153204 0.396718 0.623577 0.059 Uiso 1 1 calc R .
C32 C 1.2875(3) 0.4393(3) 0.5613(2) 0.0434(8) Uani 1 1 d . .
C33 C 1.3176(3) 0.4613(3) 0.4863(2) 0.0518(9) Uani 1 1 d . .
H33 H 1.393457 0.476815 0.476234 0.062 Uiso 1 1 calc R .
C34 C 1.2388(3) 0.4611(3) 0.4247(2) 0.0464(9) Uani 1 1 d . .
H34 H 1.261282 0.476277 0.373514 0.056 Uiso 1 1 calc R .
C35 C 1.3741(4) 0.4463(3) 0.6298(2) 0.0571(11) Uani 1 1 d . .
H35A H 1.336602 0.406414 0.669002 0.069 Uiso 1 1 calc R .
H35B H 1.428999 0.421201 0.606535 0.069 Uiso 1 1 calc R .
C36 C 1.4343(4) 0.5463(3) 0.6743(3) 0.0737(14) Uani 1 1 d . .
H36A H 1.473845 0.585590 0.636051 0.111 Uiso 1 1 calc GR .
H36B H 1.488530 0.547736 0.718690 0.111 Uiso 1 1 calc GR .
H36C H 1.380188 0.571449 0.697421 0.111 Uiso 1 1 calc GR .
C37 C 0.7557(2) 0.4017(2) -0.03634(17) 0.0271(6) Uani 1 1 d . .
H37 H 0.796008 0.464400 -0.006241 0.033 Uiso 1 1 calc R .
C38 C 0.8147(3) 0.3552(2) -0.08278(19) 0.0333(7) Uani 1 1 d . .
H38 H 0.892593 0.386635 -0.085335 0.040 Uiso 1 1 calc R .
C39 C 0.7581(3) 0.2635(2) -0.12445(18) 0.0325(7) Uani 1 1 d . .
H39 H 0.797337 0.230187 -0.154608 0.039 Uiso 1 1 calc R .
C40 C 0.6414(2) 0.21871(19) -0.12250(16) 0.0260(6) Uani 1 1 d . .
C41 C 0.5758(3) 0.1247(2) -0.16632(17) 0.0278(6) Uani 1 1 d . .
C42 C 0.4636(3) 0.0871(2) -0.15955(17) 0.0292(6) Uani 1 1 d . .
H42 H 0.420773 0.023112 -0.185489 0.035 Uiso 1 1 calc R .
C43 C 0.4098(2) 0.1413(2) -0.11485(17) 0.0270(6) Uani 1 1 d . .
H43 H 0.331774 0.113071 -0.111181 0.032 Uiso 1 1 calc R .
C44 C 0.4693(2) 0.23490(18) -0.07640(15) 0.0229(5) Uani 1 1 d . .
C45 C 0.5885(2) 0.27248(19) -0.07661(16) 0.0228(5) Uani 1 1 d . .
C46 C 0.5856(3) 0.0185(2) -0.27918(18) 0.0341(7) Uani 1 1 d . .
H46 H 0.511539 0.011431 -0.298012 0.041 Uiso 1 1 calc R .
C47 C 0.6400(3) -0.0365(2) -0.32834(18) 0.0350(7) Uani 1 1 d . .
C48 C 0.7505(3) -0.0243(2) -0.3071(2) 0.0425(8) Uani 1 1 d . .
H48 H 0.792165 0.019767 -0.259023 0.051 Uiso 1 1 calc R .
C49 C 0.8005(4) -0.0756(3) -0.3553(2) 0.0523(10) Uani 1 1 d . .
H49 H 0.876669 -0.066011 -0.340576 0.063 Uiso 1 1 calc R .
C50 C 0.7394(4) -0.1422(2) -0.4263(2) 0.0520(10) Uani 1 1 d . .
C51 C 0.6291(4) -0.1559(3) -0.4453(2) 0.0541(10) Uani 1 1 d . .
H51 H 0.585858 -0.202464 -0.491589 0.065 Uiso 1 1 calc R .
C52 C 0.5800(4) -0.1029(3) -0.3979(2) 0.0473(9) Uani 1 1 d . .
H52 H 0.504136 -0.111905 -0.413027 0.057 Uiso 1 1 calc R .
C53 C 0.7946(5) -0.1989(3) -0.4794(3) 0.0744(14) Uani 1 1 d . .
H53A H 0.817492 -0.238469 -0.446104 0.089 Uiso 1 1 calc R .
H53B H 0.738497 -0.242494 -0.525315 0.089 Uiso 1 1 calc R .
C54 C 0.8955(4) -0.1384(4) -0.5143(3) 0.0731(14) Uani 1 1 d . .
H54A H 0.872975 -0.101701 -0.550030 0.110 Uiso 1 1 calc GR .
H54B H 0.927783 -0.179600 -0.546120 0.110 Uiso 1 1 calc GR .
H54C H 0.951556 -0.094698 -0.469337 0.110 Uiso 1 1 calc GR .
C55 C 0.5657(4) 0.1754(4) 0.1779(5) 0.113(3) Uani 1 1 d . .
H55A H 0.593116 0.152347 0.128225 0.169 Uiso 1 1 calc GR .
H55B H 0.512131 0.121072 0.196824 0.169 Uiso 1 1 calc GR .
H55C H 0.629033 0.209884 0.220894 0.169 Uiso 1 1 calc GR .
C56 C 0.5088(3) 0.2411(3) 0.1589(3) 0.0513(10) Uani 1 1 d . .
C57 C 0.4047(3) 0.2289(3) 0.1836(3) 0.0669(13) Uani 1 1 d . .
H57 H 0.369700 0.176452 0.209511 0.080 Uiso 1 1 calc R .
C58 C 0.3479(3) 0.2891(3) 0.1727(2) 0.0429(8) Uani 1 1 d . .
C59 C 0.2359(4) 0.2705(3) 0.2054(3) 0.0684(13) Uani 1 1 d . .
H59A H 0.232480 0.331070 0.231804 0.103 Uiso 1 1 calc GR .
H59B H 0.227546 0.228747 0.245545 0.103 Uiso 1 1 calc GR .
H59C H 0.175241 0.239728 0.159880 0.103 Uiso 1 1 calc GR .
C60 C 0.0228(3) 0.0367(2) -0.1058(3) 0.0498(9) Uani 1 1 d . .
H60A H -0.003675 0.023084 -0.164513 0.075 Uiso 1 1 calc GR .
H60B H -0.041159 0.011683 -0.075316 0.075 Uiso 1 1 calc GR .
H60C H 0.076320 0.006427 -0.096435 0.075 Uiso 1 1 calc GR .
C61 C 0.0800(3) 0.1442(2) -0.0762(2) 0.0345(7) Uani 1 1 d . .
C62 C 0.0335(3) 0.1909(2) -0.0196(2) 0.0434(8) Uani 1 1 d . .
H62 H -0.032623 0.153112 0.000068 0.052 Uiso 1 1 calc R .
C63 C 0.0761(3) 0.2894(2) 0.01099(19) 0.0346(7) Uani 1 1 d . .
C64 C 0.0188(3) 0.3294(3) 0.0749(2) 0.0480(9) Uani 1 1 d . .
H64A H 0.072889 0.364804 0.123601 0.072 Uiso 1 1 calc GR .
H64B H -0.042771 0.277156 0.090027 0.072 Uiso 1 1 calc GR .
H64C H -0.011031 0.372305 0.052760 0.072 Uiso 1 1 calc GR .
N7 N 0.7870(5) 0.1092(5) 1.1053(5) 0.117(2) Uani 1 1 d . .
C65 C 0.6849(7) 0.0023(7) 0.9677(5) 0.163(4) Uani 1 1 d . .
H65A H 0.709753 -0.051333 0.958258 0.244 Uiso 1 1 calc GR .
H65B H 0.702362 0.037608 0.922693 0.244 Uiso 1 1 calc GR .
H65C H 0.603771 -0.021737 0.970026 0.244 Uiso 1 1 calc GR .
C66 C 0.7417(5) 0.0646(6) 1.0440(5) 0.098(3) Uani 1 1 d . .

loop_
_atom_site_aniso_label
_atom_site_aniso_U_11
_atom_site_aniso_U_22
_atom_site_aniso_U_33
_atom_site_aniso_U_23
_atom_site_aniso_U_13
_atom_site_aniso_U_12
Er1 0.02372(7) 0.01999(6) 0.01968(6) 0.00580(4) 0.00201(5) 0.01255(5)
Er2 0.02262(7) 0.02099(6) 0.02276(6) 0.00472(5) 0.00156(5) 0.01138(5)
O1 0.0287(11) 0.0249(9) 0.0230(9) 0.0044(7) 0.0055(8) 0.0143(8)
O2 0.0296(11) 0.0261(10) 0.0278(10) 0.0076(8) -0.0004(8) 0.0162(9)
O3 0.0250(10) 0.0234(9) 0.0262(9) 0.0045(7) 0.0032(7) 0.0158(8)
O4 0.0340(12) 0.0284(10) 0.0354(11) 0.0129(9) 0.0017(9) 0.0153(9)
O5 0.0339(12) 0.0292(10) 0.0292(10) 0.0109(8) 0.0078(8) 0.0163(9)
O6 0.0304(11) 0.0245(10) 0.0373(11) 0.0055(8) 0.0060(9) 0.0114(9)
O7 0.0287(11) 0.0296(10) 0.0351(11) 0.0067(8) 0.0064(9) 0.0138(9)
O8 0.0225(9) 0.0228(9) 0.0202(8) 0.0052(7) 0.0036(7) 0.0139(8)
N1 0.0317(13) 0.0252(11) 0.0240(11) 0.0044(9) 0.0017(9) 0.0136(11)
N2 0.0505(18) 0.0469(16) 0.0328(14) 0.0062(12) 0.0147(12) 0.0301(14)
N3 0.0346(14) 0.0333(13) 0.0287(12) 0.0056(10) -0.0002(10) 0.0135(12)
N4 0.0358(15) 0.0404(15) 0.0372(14) 0.0083(12) -0.0049(11) 0.0187(13)
N5 0.0280(13) 0.0260(11) 0.0230(11) 0.0056(9) 0.0015(9) 0.0159(10)
N6 0.0393(15) 0.0250(12) 0.0343(13) 0.0044(10) 0.0098(11) 0.0178(11)
C1 0.0375(18) 0.0348(16) 0.0348(16) 0.0021(13) 0.0016(13) 0.0103(15)
C2 0.055(2) 0.0311(16) 0.0329(16) -0.0048(13) 0.0001(15) 0.0134(16)
C3 0.055(2) 0.0333(16) 0.0254(14) 0.0024(12) 0.0061(14) 0.0237(16)
C4 0.0398(17) 0.0329(15) 0.0230(13) 0.0063(11) 0.0040(12) 0.0225(14)
C5 0.0430(18) 0.0382(16) 0.0263(14) 0.0089(12) 0.0091(12) 0.0270(15)
C6 0.0346(17) 0.0395(17) 0.0317(15) 0.0112(13) 0.0088(12) 0.0199(14)
C7 0.0333(16) 0.0314(14) 0.0243(13) 0.0077(11) 0.0074(11) 0.0170(13)
C8 0.0323(16) 0.0282(14) 0.0182(12) 0.0073(10) 0.0031(11) 0.0182(12)
C9 0.0335(16) 0.0287(14) 0.0211(12) 0.0076(11) 0.0022(11) 0.0175(13)
C10 0.043(2) 0.0488(19) 0.0330(16) 0.0069(14) 0.0062(14) 0.0235(17)
C11 0.042(2) 0.059(2) 0.0293(16) 0.0031(15) 0.0086(14) 0.0177(18)
C12 0.076(3) 0.078(3) 0.051(2) 0.018(2) 0.025(2) 0.031(3)
C13 0.066(3) 0.096(3) 0.038(2) 0.017(2) 0.0239(19) 0.025(3)
C14 0.058(3) 0.054(2) 0.054(2) -0.0026(18) 0.0145(19) 0.018(2)
C15 0.055(2) 0.054(2) 0.052(2) -0.0107(18) 0.0149(19) 0.018(2)
C16 0.044(2) 0.048(2) 0.0430(19) -0.0103(16) 0.0066(15) 0.0180(17)
C17 0.077(3) 0.062(3) 0.065(3) -0.007(2) 0.035(2) 0.016(3)
C18 0.086(4) 0.059(3) 0.087(3) 0.001(2) 0.046(3) 0.026(3)
C19 0.0369(19) 0.0336(17) 0.0480(19) 0.0056(14) -0.0067(15) 0.0124(15)
C20 0.0368(19) 0.0366(17) 0.0452(18) 0.0033(14) -0.0106(14) 0.0138(15)
C21 0.0312(17) 0.0423(18) 0.0358(16) 0.0068(14) -0.0048(13) 0.0131(15)
C22 0.0312(17) 0.0361(16) 0.0309(15) 0.0085(12) 0.0022(12) 0.0153(14)
C23 0.0302(16) 0.0400(17) 0.0330(15) 0.0096(13) 0.0019(12) 0.0206(14)
C24 0.0358(17) 0.0324(15) 0.0351(15) 0.0082(12) 0.0026(13) 0.0197(14)
C25 0.0327(17) 0.0322(15) 0.0319(15) 0.0053(12) -0.0004(12) 0.0181(13)
C26 0.0240(14) 0.0331(15) 0.0216(12) 0.0055(11) 0.0009(10) 0.0134(12)
C27 0.0306(16) 0.0313(15) 0.0250(13) 0.0081(11) 0.0047(11) 0.0133(13)
C28 0.0348(18) 0.0379(17) 0.0368(16) 0.0040(13) -0.0010(13) 0.0164(15)
C29 0.043(2) 0.0375(17) 0.0362(16) 0.0088(13) 0.0005(14) 0.0198(15)
C30 0.050(2) 0.058(2) 0.0383(17) 0.0123(16) 0.0103(15) 0.0347(19)
C31 0.068(3) 0.065(2) 0.0311(17) 0.0142(16) 0.0075(16) 0.043(2)
C32 0.053(2) 0.0458(19) 0.0369(17) 0.0104(15) -0.0036(15) 0.0254(18)
C33 0.039(2) 0.064(2) 0.057(2) 0.0271(19) 0.0007(17) 0.0199(19)
C34 0.049(2) 0.059(2) 0.0376(18) 0.0220(16) 0.0050(15) 0.0225(19)
C35 0.068(3) 0.064(3) 0.047(2) 0.0166(19) -0.0143(19) 0.034(2)
C36 0.091(4) 0.077(3) 0.050(2) 0.006(2) -0.029(2) 0.035(3)
C37 0.0281(15) 0.0269(14) 0.0277(13) 0.0023(11) 0.0009(11) 0.0134(12)
C38 0.0248(15) 0.0383(16) 0.0384(16) 0.0035(13) 0.0058(13) 0.0151(13)
C39 0.0343(17) 0.0357(16) 0.0348(15) 0.0043(12) 0.0088(13) 0.0221(14)
C40 0.0309(16) 0.0252(13) 0.0258(13) 0.0043(11) 0.0034(11) 0.0156(12)
C41 0.0383(17) 0.0254(14) 0.0260(13) 0.0042(11) 0.0053(12) 0.0196(13)
C42 0.0380(17) 0.0208(13) 0.0318(14) 0.0046(11) 0.0037(12) 0.0148(13)
C43 0.0262(15) 0.0252(13) 0.0312(14) 0.0071(11) 0.0018(11) 0.0112(12)
C44 0.0298(15) 0.0228(13) 0.0225(12) 0.0079(10) 0.0038(11) 0.0158(12)
C45 0.0277(15) 0.0237(13) 0.0238(12) 0.0080(10) 0.0048(11) 0.0157(12)
C46 0.0439(19) 0.0298(15) 0.0342(15) 0.0079(12) 0.0065(13) 0.0196(14)
C47 0.051(2) 0.0297(15) 0.0307(15) 0.0086(12) 0.0104(14) 0.0204(15)
C48 0.051(2) 0.0287(16) 0.0476(19) 0.0010(14) 0.0142(16) 0.0163(16)
C49 0.057(2) 0.0407(19) 0.067(3) 0.0063(18) 0.022(2) 0.0268(19)
C50 0.082(3) 0.0348(18) 0.047(2) 0.0034(15) 0.024(2) 0.031(2)
C51 0.081(3) 0.044(2) 0.0385(19) -0.0013(15) 0.0084(19) 0.027(2)
C52 0.067(3) 0.0444(19) 0.0354(17) 0.0021(15) 0.0052(16) 0.0288(19)
C53 0.111(4) 0.058(3) 0.071(3) -0.001(2) 0.031(3) 0.053(3)
C54 0.075(3) 0.090(3) 0.065(3) -0.002(3) 0.019(3) 0.050(3)
C55 0.069(3) 0.104(4) 0.230(8) 0.130(5) 0.059(4) 0.061(3)
C56 0.049(2) 0.044(2) 0.077(3) 0.0372(19) 0.0117(19) 0.0244(18)
C57 0.057(3) 0.063(3) 0.110(4) 0.066(3) 0.034(2) 0.033(2)
C58 0.041(2) 0.0472(19) 0.052(2) 0.0273(16) 0.0171(16) 0.0212(17)
C59 0.055(3) 0.080(3) 0.099(3) 0.064(3) 0.044(2) 0.035(2)
C60 0.046(2) 0.0299(17) 0.070(3) 0.0104(16) 0.0172(18) 0.0085(16)
C61 0.0308(17) 0.0269(15) 0.0450(17) 0.0098(13) 0.0041(13) 0.0087(13)
C62 0.0338(18) 0.0353(17) 0.061(2) 0.0123(16) 0.0190(16) 0.0098(15)
C63 0.0317(17) 0.0379(17) 0.0389(16) 0.0082(13) 0.0110(13) 0.0173(14)
C64 0.045(2) 0.048(2) 0.058(2) 0.0117(17) 0.0267(17) 0.0214(18)
N7 0.067(4) 0.107(5) 0.199(7) 0.084(5) 0.043(4) 0.031(3)
C65 0.124(6) 0.271(11) 0.110(6) 0.127(7) 0.018(5) 0.055(7)
C66 0.055(4) 0.144(7) 0.128(6) 0.106(6) 0.034(4) 0.042(4)

loop_
_atom_type_symbol
_atom_type_description
_atom_type_scat_dispersion_real
_atom_type_scat_dispersion_imag
_atom_type_scat_source
C C 0.0033 0.0016 'International Tables Vol C Tables 4.2.6.8 and 6.1.1.4'
H H 0.0000 0.0000 'International Tables Vol C Tables 4.2.6.8 and 6.1.1.4'
Er Er -0.2586 4.9576 'International Tables Vol C Tables 4.2.6.8 and 6.1.1.4'
N N 0.0061 0.0033 'International Tables Vol C Tables 4.2.6.8 and 6.1.1.4'
O O 0.0106 0.0060 'International Tables Vol C Tables 4.2.6.8 and 6.1.1.4'

loop_
_geom_angle_atom_site_label_1
_geom_angle_atom_site_label_2
_geom_angle_atom_site_label_3
_geom_angle
_geom_angle_site_symmetry_1
_geom_angle_site_symmetry_3
Er1 Er1 Er2 55.415(9) 2_665 .
Er2 Er1 Er1 62.826(12) 2_665 2_665
Er2 Er1 Er2 118.240(8) 2_665 .
O1 Er1 Er1 70.81(5) . 2_665
O1 Er1 Er2 111.55(5) . .
O1 Er1 Er2 41.53(5) . 2_665
O1 Er1 O2 66.51(6) . .
O1 Er1 N5 136.73(7) . .
O2 Er1 Er1 101.73(4) . 2_665
O2 Er1 Er2 41.61(4) . 2_665
O2 Er1 Er2 153.29(4) . .
O2 Er1 N5 76.65(7) . .
O3 Er1 Er1 86.56(5) . 2_665
O3 Er1 Er2 143.45(4) . 2_665
O3 Er1 Er2 36.59(4) . .
O3 Er1 O1 147.38(6) . .
O3 Er1 O2 143.51(6) . .
O3 Er1 N5 67.08(7) . .
O4 Er1 Er1 169.40(5) . 2_665
O4 Er1 Er2 116.52(5) . .
O4 Er1 Er2 124.70(5) . 2_665
O4 Er1 O1 119.78(7) . .
O4 Er1 O2 84.04(7) . .
O4 Er1 O3 83.61(7) . .
O4 Er1 O5 73.38(7) . .
O4 Er1 O8 141.37(7) . .
O4 Er1 O8 144.59(7) . 2_665
O4 Er1 N5 76.06(7) . .
O5 Er1 Er1 109.41(5) . 2_665
O5 Er1 Er2 79.12(5) . .
O5 Er1 Er2 124.03(5) . 2_665
O5 Er1 O1 82.60(7) . .
O5 Er1 O2 125.25(7) . .
O5 Er1 O3 83.26(7) . .
O5 Er1 O8 141.40(6) . 2_665
O5 Er1 N5 139.29(7) . .
O8 Er1 Er1 35.34(4) 2_665 2_665
O8 Er1 Er1 36.06(4) . 2_665
O8 Er1 Er2 40.07(4) 2_665 2_665
O8 Er1 Er2 84.28(4) 2_665 .
O8 Er1 Er2 34.04(4) . .
O8 Er1 Er2 91.74(5) . 2_665
O8 Er1 O1 77.54(6) . .
O8 Er1 O1 71.50(6) 2_665 .
O8 Er1 O2 133.35(6) . .
O8 Er1 O2 69.69(6) 2_665 .
O8 Er1 O3 70.50(6) . .
O8 Er1 O3 103.38(6) 2_665 .
O8 Er1 O5 75.48(7) . .
O8 Er1 O8 71.39(7) . 2_665
O8 Er1 N5 75.09(7) 2_665 .
O8 Er1 N5 116.51(7) . .
N5 Er1 Er1 96.46(5) . 2_665
N5 Er1 Er2 91.33(5) . .
N5 Er1 Er2 95.47(5) . 2_665
Er1 Er2 Er1 61.760(7) 2_665 .
O1 Er2 Er1 42.15(4) 2_665 2_665
O1 Er2 Er1 70.27(5) 2_665 .
O1 Er2 O2 67.61(7) 2_665 2_665
O1 Er2 O3 78.87(7) 2_665 .
O1 Er2 N1 67.38(7) 2_665 2_665
O1 Er2 N3 108.36(7) 2_665 2_665
O2 Er2 Er1 42.48(5) 2_665 2_665
O2 Er2 Er1 101.52(5) 2_665 .
O2 Er2 O3 134.53(6) 2_665 .
O2 Er2 N1 110.29(7) 2_665 2_665
O2 Er2 N3 66.37(7) 2_665 2_665
O3 Er2 Er1 92.09(5) . 2_665
O3 Er2 Er1 36.12(4) . .
O3 Er2 N1 82.15(7) . 2_665
O3 Er2 N3 157.34(7) . 2_665
O6 Er2 Er1 171.25(5) . 2_665
O6 Er2 Er1 111.49(5) . .
O6 Er2 O1 143.25(7) . 2_665
O6 Er2 O2 140.76(7) . 2_665
O6 Er2 O3 83.74(7) . .
O6 Er2 O7 74.94(7) . .
O6 Er2 O8 130.24(7) . .
O6 Er2 N1 78.39(7) . 2_665
O6 Er2 N3 77.98(8) . 2_665
O7 Er2 Er1 93.19(5) . .
O7 Er2 Er1 99.25(5) . 2_665
O7 Er2 O1 141.40(7) . 2_665
O7 Er2 O2 82.84(7) . 2_665
O7 Er2 O3 108.46(7) . .
O7 Er2 O8 74.50(7) . .
O7 Er2 N1 149.80(8) . 2_665
O7 Er2 N3 79.70(8) . 2_665
O8 Er2 Er1 41.04(4) . 2_665
O8 Er2 Er1 34.12(4) . .
O8 Er2 O1 72.82(6) . 2_665
O8 Er2 O2 71.17(6) . 2_665
O8 Er2 O3 70.11(6) . .
O8 Er2 N1 134.97(7) . 2_665
O8 Er2 N3 132.35(7) . 2_665
N1 Er2 Er1 108.73(6) 2_665 2_665
N1 Er2 Er1 109.72(6) 2_665 .
N1 Er2 N3 81.15(8) 2_665 2_665
N3 Er2 Er1 166.47(6) 2_665 .
N3 Er2 Er1 107.74(6) 2_665 2_665
Er2 O1 Er1 96.32(7) 2_665 .
C8 O1 Er1 143.82(17) . .
C8 O1 Er2 119.24(16) . 2_665
Er2 O2 Er1 95.91(7) 2_665 .
C26 O2 Er1 139.95(18) . .
C26 O2 Er2 123.00(17) . 2_665
Er1 O3 Er2 107.29(7) . .
C44 O3 Er1 117.81(16) . .
C44 O3 Er2 126.85(15) . .
C56 O4 Er1 137.0(2) . .
C58 O5 Er1 135.8(2) . .
C61 O6 Er2 135.31(19) . .
C63 O7 Er2 135.47(19) . .
Er1 O8 Er1 108.60(7) . 2_665
Er1 O8 H8 112.2 . .
Er1 O8 H8 112.2 2_665 .
Er2 O8 Er1 111.84(7) . .
Er2 O8 Er1 98.89(6) . 2_665
Er2 O8 H8 112.2 . .
C1 N1 Er2 126.6(2) . 2_665
C1 N1 C9 117.9(3) . .
C9 N1 Er2 113.73(17) . 2_665
C10 N2 C5 118.0(3) . .
C19 N3 Er2 127.3(2) . 2_665
C19 N3 C27 117.2(3) . .
C27 N3 Er2 115.30(18) . 2_665
C28 N4 C23 117.4(3) . .
C37 N5 Er1 128.17(18) . .
C37 N5 C45 118.2(2) . .
C45 N5 Er1 112.85(17) . .
C46 N6 C41 119.3(3) . .
N1 C1 H1 118.3 . .
N1 C1 C2 123.3(3) . .
C2 C1 H1 118.3 . .
C1 C2 H2 120.3 . .
C3 C2 C1 119.4(3) . .
C3 C2 H2 120.3 . .
C2 C3 H3 120.0 . .
C2 C3 C4 120.0(3) . .
C4 C3 H3 120.0 . .
C3 C4 C5 123.4(3) . .
C3 C4 C9 117.6(3) . .
C5 C4 C9 119.0(3) . .
C4 C5 N2 117.4(3) . .
C6 C5 N2 123.2(3) . .
C6 C5 C4 119.4(3) . .
C5 C6 H6 119.2 . .
C5 C6 C7 121.6(3) . .
C7 C6 H6 119.2 . .
C6 C7 H7 119.5 . .
C8 C7 C6 121.1(3) . .
C8 C7 H7 119.5 . .
O1 C8 C7 124.4(3) . .
O1 C8 C9 117.8(3) . .
C7 C8 C9 117.8(3) . .
N1 C9 C4 121.8(3) . .
N1 C9 C8 117.1(2) . .
C4 C9 C8 121.1(3) . .
N2 C10 H10 118.9 . .
N2 C10 C11 122.1(3) . .
C11 C10 H10 118.9 . .
C12 C11 C10 119.9(4) . .
C16 C11 C10 121.8(3) . .
C16 C11 C12 118.4(4) . .
C11 C12 H12 120.5 . .
C11 C12 C13 119.0(4) . .
C13 C12 H12 120.5 . .
C12 C13 H13 119.3 . .
C14 C13 C12 121.4(4) . .
C14 C13 H13 119.3 . .
C13 C14 C17 119.5(4) . .
C15 C14 C13 118.5(4) . .
C15 C14 C17 122.0(4) . .
C14 C15 H15 119.3 . .
C14 C15 C16 121.5(4) . .
C16 C15 H15 119.3 . .
C11 C16 C15 121.0(4) . .
C11 C16 H16 119.5 . .
C15 C16 H16 119.5 . .
C14 C17 H17A 108.9 . .
C14 C17 H17B 108.9 . .
H17A C17 H17B 107.7 . .
C18 C17 C14 113.6(4) . .
C18 C17 H17A 108.9 . .
C18 C17 H17B 108.9 . .
C17 C18 H18A 109.5 . .
C17 C18 H18B 109.5 . .
C17 C18 H18C 109.5 . .
H18A C18 H18B 109.5 . .
H18A C18 H18C 109.5 . .
H18B C18 H18C 109.5 . .
N3 C19 H19 118.0 . .
N3 C19 C20 123.9(3) . .
C20 C19 H19 118.0 . .
C19 C20 H20 120.3 . .
C21 C20 C19 119.4(3) . .
C21 C20 H20 120.3 . .
C20 C21 H21 120.2 . .
C20 C21 C22 119.7(3) . .
C22 C21 H21 120.2 . .
C21 C22 C23 123.7(3) . .
C27 C22 C21 117.2(3) . .
C27 C22 C23 119.1(3) . .
C22 C23 N4 117.9(3) . .
C24 C23 N4 123.4(3) . .
C24 C23 C22 118.6(3) . .
C23 C24 H24 118.5 . .
C23 C24 C25 123.1(3) . .
C25 C24 H24 118.5 . .
C24 C25 H25 120.1 . .
C26 C25 C24 119.7(3) . .
C26 C25 H25 120.1 . .
O2 C26 C25 123.1(3) . .
O2 C26 C27 118.9(2) . .
C25 C26 C27 117.9(2) . .
N3 C27 C22 122.5(3) . .
N3 C27 C26 116.2(2) . .
C22 C27 C26 121.3(3) . .
N4 C28 H28 118.4 . .
N4 C28 C29 123.3(3) . .
C29 C28 H28 118.4 . .
C30 C29 C28 119.1(3) . .
C34 C29 C28 121.6(3) . .
C34 C29 C30 119.3(3) . .
C29 C30 H30 120.1 . .
C29 C30 C31 119.8(3) . .
C31 C30 H30 120.1 . .
C30 C31 H31 119.2 . .
C32 C31 C30 121.5(3) . .
C32 C31 H31 119.2 . .
C31 C32 C33 117.9(3) . .
C31 C32 C35 120.7(3) . .
C33 C32 C35 121.4(4) . .
C32 C33 H33 119.3 . .
C32 C33 C34 121.5(4) . .
C34 C33 H33 119.3 . .
C29 C34 C33 119.8(3) . .
C29 C34 H34 120.1 . .
C33 C34 H34 120.1 . .
C32 C35 H35A 109.2 . .
C32 C35 H35B 109.2 . .
H35A C35 H35B 107.9 . .
C36 C35 C32 111.9(3) . .
C36 C35 H35A 109.2 . .
C36 C35 H35B 109.2 . .
C35 C36 H36A 109.5 . .
C35 C36 H36B 109.5 . .
C35 C36 H36C 109.5 . .
H36A C36 H36B 109.5 . .
H36A C36 H36C 109.5 . .
H36B C36 H36C 109.5 . .
N5 C37 H37 118.4 . .
N5 C37 C38 123.2(3) . .
C38 C37 H37 118.4 . .
C37 C38 H38 120.5 . .
C39 C38 C37 118.9(3) . .
C39 C38 H38 120.5 . .
C38 C39 H39 120.0 . .
C38 C39 C40 120.0(3) . .
C40 C39 H39 120.0 . .
C39 C40 C41 123.4(3) . .
C45 C40 C39 117.0(3) . .
C45 C40 C41 119.5(3) . .
N6 C41 C40 116.5(3) . .
C42 C41 N6 124.5(3) . .
C42 C41 C40 119.0(3) . .
C41 C42 H42 119.2 . .
C41 C42 C43 121.6(3) . .
C43 C42 H42 119.2 . .
C42 C43 H43 119.6 . .
C44 C43 C42 120.9(3) . .
C44 C43 H43 119.6 . .
O3 C44 C43 123.5(3) . .
O3 C44 C45 118.3(2) . .
C43 C44 C45 118.1(2) . .
N5 C45 C40 122.6(3) . .
N5 C45 C44 117.0(2) . .
C40 C45 C44 120.5(2) . .
N6 C46 H46 118.9 . .
N6 C46 C47 122.2(3) . .
C47 C46 H46 118.9 . .
C48 C47 C46 121.6(3) . .
C48 C47 C52 118.7(3) . .
C52 C47 C46 119.7(3) . .
C47 C48 H48 119.8 . .
C49 C48 C47 120.5(3) . .
C49 C48 H48 119.8 . .
C48 C49 H49 119.8 . .
C48 C49 C50 120.5(4) . .
C50 C49 H49 119.8 . .
C49 C50 C53 120.5(4) . .
C51 C50 C49 118.6(3) . .
C51 C50 C53 120.9(4) . .
C50 C51 H51 119.7 . .
C50 C51 C52 120.7(4) . .
C52 C51 H51 119.7 . .
C47 C52 H52 119.5 . .
C51 C52 C47 121.0(4) . .
C51 C52 H52 119.5 . .
C50 C53 H53A 108.7 . .
C50 C53 H53B 108.7 . .
H53A C53 H53B 107.6 . .
C54 C53 C50 114.2(4) . .
C54 C53 H53A 108.7 . .
C54 C53 H53B 108.7 . .
C53 C54 H54A 109.5 . .
C53 C54 H54B 109.5 . .
C53 C54 H54C 109.5 . .
H54A C54 H54B 109.5 . .
H54A C54 H54C 109.5 . .
H54B C54 H54C 109.5 . .
H55A C55 H55B 109.5 . .
H55A C55 H55C 109.5 . .
H55B C55 H55C 109.5 . .
C56 C55 H55A 109.5 . .
C56 C55 H55B 109.5 . .
C56 C55 H55C 109.5 . .
O4 C56 C55 115.7(3) . .
O4 C56 C57 124.7(3) . .
C57 C56 C55 119.5(3) . .
C56 C57 H57 118.1 . .
C56 C57 C58 123.8(3) . .
C58 C57 H57 118.1 . .
O5 C58 C57 124.4(3) . .
O5 C58 C59 116.6(3) . .
C57 C58 C59 118.9(3) . .
C58 C59 H59A 109.5 . .
C58 C59 H59B 109.5 . .
C58 C59 H59C 109.5 . .
H59A C59 H59B 109.5 . .
H59A C59 H59C 109.5 . .
H59B C59 H59C 109.5 . .
H60A C60 H60B 109.5 . .
H60A C60 H60C 109.5 . .
H60B C60 H60C 109.5 . .
C61 C60 H60A 109.5 . .
C61 C60 H60B 109.5 . .
C61 C60 H60C 109.5 . .
O6 C61 C60 115.9(3) . .
O6 C61 C62 124.5(3) . .
C62 C61 C60 119.7(3) . .
C61 C62 H62 117.3 . .
C61 C62 C63 125.3(3) . .
C63 C62 H62 117.3 . .
O7 C63 C62 124.1(3) . .
O7 C63 C64 116.7(3) . .
C62 C63 C64 119.2(3) . .
C63 C64 H64A 109.5 . .
C63 C64 H64B 109.5 . .
C63 C64 H64C 109.5 . .
H64A C64 H64B 109.5 . .
H64A C64 H64C 109.5 . .
H64B C64 H64C 109.5 . .
H65A C65 H65B 109.5 . .
H65A C65 H65C 109.5 . .
H65B C65 H65C 109.5 . .
C66 C65 H65A 109.5 . .
C66 C65 H65B 109.5 . .
C66 C65 H65C 109.5 . .
N7 C66 C65 176.1(8) . .

loop_
_geom_bond_atom_site_label_1
_geom_bond_atom_site_label_2
_geom_bond_distance
_geom_bond_site_symmetry_2
Er1 Er1 3.7669(5) 2_665
Er1 Er2 3.5203(6) 2_665
Er1 Er2 3.8039(6) .
Er1 O1 2.3768(18) .
Er1 O2 2.390(2) .
Er1 O3 2.3483(18) .
Er1 O4 2.2664(19) .
Er1 O5 2.310(2) .
Er1 O8 2.3394(18) 2_665
Er1 O8 2.2989(17) .
Er1 N5 2.515(2) .
Er2 O1 2.3483(19) 2_665
Er2 O2 2.3500(19) 2_665
Er2 O3 2.3749(18) .
Er2 O6 2.284(2) .
Er2 O7 2.294(2) .
Er2 O8 2.2937(17) .
Er2 N1 2.481(2) 2_665
Er2 N3 2.536(2) 2_665
O1 C8 1.330(3) .
O2 C26 1.321(3) .
O3 C44 1.337(3) .
O4 C56 1.260(4) .
O5 C58 1.250(4) .
O6 C61 1.274(4) .
O7 C63 1.264(4) .
O8 H8 1.0000 .
N1 C1 1.328(4) .
N1 C9 1.375(4) .
N2 C5 1.427(4) .
N2 C10 1.246(4) .
N3 C19 1.310(4) .
N3 C27 1.387(4) .
N4 C23 1.432(4) .
N4 C28 1.262(4) .
N5 C37 1.327(4) .
N5 C45 1.369(3) .
N6 C41 1.419(4) .
N6 C46 1.272(4) .
C1 H1 0.9500 .
C1 C2 1.402(4) .
C2 H2 0.9500 .
C2 C3 1.352(5) .
C3 H3 0.9500 .
C3 C4 1.410(4) .
C4 C5 1.414(4) .
C4 C9 1.416(4) .
C5 C6 1.371(4) .
C6 H6 0.9500 .
C6 C7 1.411(4) .
C7 H7 0.9500 .
C7 C8 1.378(4) .
C8 C9 1.432(4) .
C10 H10 0.9500 .
C10 C11 1.479(5) .
C11 C12 1.383(5) .
C11 C16 1.380(5) .
C12 H12 0.9500 .
C12 C13 1.424(6) .
C13 H13 0.9500 .
C13 C14 1.367(6) .
C14 C15 1.350(6) .
C14 C17 1.534(5) .
C15 H15 0.9500 .
C15 C16 1.391(5) .
C16 H16 0.9500 .
C17 H17A 0.9900 .
C17 H17B 0.9900 .
C17 C18 1.469(6) .
C18 H18A 0.9800 .
C18 H18B 0.9800 .
C18 H18C 0.9800 .
C19 H19 0.9500 .
C19 C20 1.410(4) .
C20 H20 0.9500 .
C20 C21 1.345(5) .
C21 H21 0.9500 .
C21 C22 1.422(4) .
C22 C23 1.423(4) .
C22 C27 1.407(4) .
C23 C24 1.359(4) .
C24 H24 0.9500 .
C24 C25 1.406(4) .
C25 H25 0.9500 .
C25 C26 1.392(4) .
C26 C27 1.427(4) .
C28 H28 0.9500 .
C28 C29 1.462(4) .
C29 C30 1.388(5) .
C29 C34 1.381(5) .
C30 H30 0.9500 .
C30 C31 1.397(5) .
C31 H31 0.9500 .
C31 C32 1.380(5) .
C32 C33 1.382(5) .
C32 C35 1.512(5) .
C33 H33 0.9500 .
C33 C34 1.400(5) .
C34 H34 0.9500 .
C35 H35A 0.9900 .
C35 H35B 0.9900 .
C35 C36 1.489(6) .
C36 H36A 0.9800 .
C36 H36B 0.9800 .
C36 H36C 0.9800 .
C37 H37 0.9500 .
C37 C38 1.402(4) .
C38 H38 0.9500 .
C38 C39 1.372(4) .
C39 H39 0.9500 .
C39 C40 1.415(4) .
C40 C41 1.429(4) .
C40 C45 1.412(4) .
C41 C42 1.368(4) .
C42 H42 0.9500 .
C42 C43 1.415(4) .
C43 H43 0.9500 .
C43 C44 1.384(4) .
C44 C45 1.432(4) .
C46 H46 0.9500 .
C46 C47 1.464(4) .
C47 C48 1.386(5) .
C47 C52 1.389(5) .
C48 H48 0.9500 .
C48 C49 1.379(5) .
C49 H49 0.9500 .
C49 C50 1.411(5) .
C50 C51 1.371(6) .
C50 C53 1.521(5) .
C51 H51 0.9500 .
C51 C52 1.382(5) .
C52 H52 0.9500 .
C53 H53A 0.9900 .
C53 H53B 0.9900 .
C53 C54 1.506(7) .
C54 H54A 0.9800 .
C54 H54B 0.9800 .
C54 H54C 0.9800 .
C55 H55A 0.9800 .
C55 H55B 0.9800 .
C55 H55C 0.9800 .
C55 C56 1.505(5) .
C56 C57 1.382(5) .
C57 H57 0.9500 .
C57 C58 1.396(5) .
C58 C59 1.516(5) .
C59 H59A 0.9800 .
C59 H59B 0.9800 .
C59 H59C 0.9800 .
C60 H60A 0.9800 .
C60 H60B 0.9800 .
C60 H60C 0.9800 .
C60 C61 1.525(4) .
C61 C62 1.383(5) .
C62 H62 0.9500 .
C62 C63 1.404(5) .
C63 C64 1.503(4) .
C64 H64A 0.9800 .
C64 H64B 0.9800 .
C64 H64C 0.9800 .
N7 C66 1.128(9) .
C65 H65A 0.9800 .
C65 H65B 0.9800 .
C65 H65C 0.9800 .
C65 C66 1.438(11) .

loop_
_geom_torsion_atom_site_label_1
_geom_torsion_atom_site_label_2
_geom_torsion_atom_site_label_3
_geom_torsion_atom_site_label_4
_geom_torsion
_geom_torsion_site_symmetry_1
Er1 O1 C8 C7 -7.0(4) .
Er1 O1 C8 C9 172.89(18) .
Er1 O2 C26 C25 20.2(4) .
Er1 O2 C26 C27 -160.8(2) .
Er1 O3 C44 C43 155.3(2) .
Er1 O3 C44 C45 -25.7(3) .
Er1 O4 C56 C55 176.1(4) .
Er1 O4 C56 C57 -3.3(7) .
Er1 O5 C58 C57 7.1(6) .
Er1 O5 C58 C59 -173.1(3) .
Er1 N5 C37 C38 168.3(2) .
Er1 N5 C45 C40 -167.4(2) .
Er1 N5 C45 C44 14.1(3) .
Er2 O1 C8 C7 161.4(2) 2_665
Er2 O1 C8 C9 -18.8(3) 2_665
Er2 O2 C26 C25 -175.4(2) 2_665
Er2 O2 C26 C27 3.6(3) 2_665
Er2 O3 C44 C43 -60.1(3) .
Er2 O3 C44 C45 118.9(2) .
Er2 O6 C61 C60 172.4(2) .
Er2 O6 C61 C62 -7.0(5) .
Er2 O7 C63 C62 0.1(5) .
Er2 O7 C63 C64 -179.9(2) .
Er2 N1 C1 C2 164.3(2) 2_665
Er2 N1 C9 C4 -165.7(2) 2_665
Er2 N1 C9 C8 14.5(3) 2_665
Er2 N3 C19 C20 -175.8(3) 2_665
Er2 N3 C27 C22 177.8(2) 2_665
Er2 N3 C27 C26 -3.9(3) 2_665
O1 C8 C9 N1 1.7(4) .
O1 C8 C9 C4 -178.1(2) .
O2 C26 C27 N3 0.6(4) .
O2 C26 C27 C22 178.9(3) .
O3 C44 C45 N5 6.3(3) .
O3 C44 C45 C40 -172.2(2) .
O4 C56 C57 C58 -4.1(8) .
O6 C61 C62 C63 1.0(6) .
N1 C1 C2 C3 -0.7(5) .
N2 C5 C6 C7 179.8(3) .
N2 C10 C11 C12 -167.8(4) .
N2 C10 C11 C16 11.5(6) .
N3 C19 C20 C21 -0.1(6) .
N4 C23 C24 C25 179.9(3) .
N4 C28 C29 C30 156.6(3) .
N4 C28 C29 C34 -21.2(5) .
N5 C37 C38 C39 -2.0(5) .
N6 C41 C42 C43 -178.1(3) .
N6 C46 C47 C48 -4.6(5) .
N6 C46 C47 C52 175.2(3) .
C1 N1 C9 C4 0.4(4) .
C1 N1 C9 C8 -179.3(2) .
C1 C2 C3 C4 0.7(5) .
C2 C3 C4 C5 179.0(3) .
C2 C3 C4 C9 -0.2(4) .
C3 C4 C5 N2 0.8(4) .
C3 C4 C5 C6 178.8(3) .
C3 C4 C9 N1 -0.4(4) .
C3 C4 C9 C8 179.4(2) .
C4 C5 C6 C7 1.9(4) .
C5 N2 C10 C11 -177.9(3) .
C5 C4 C9 N1 -179.6(2) .
C5 C4 C9 C8 0.1(4) .
C5 C6 C7 C8 0.0(4) .
C6 C7 C8 O1 178.0(2) .
C6 C7 C8 C9 -1.9(4) .
C7 C8 C9 N1 -178.5(2) .
C7 C8 C9 C4 1.8(4) .
C9 N1 C1 C2 0.1(4) .
C9 C4 C5 N2 -179.9(3) .
C9 C4 C5 C6 -1.9(4) .
C10 N2 C5 C4 -120.8(3) .
C10 N2 C5 C6 61.3(4) .
C10 C11 C12 C13 177.9(4) .
C10 C11 C16 C15 177.9(3) .
C11 C12 C13 C14 4.9(7) .
C12 C11 C16 C15 -2.8(6) .
C12 C13 C14 C15 -3.9(7) .
C12 C13 C14 C17 175.9(4) .
C13 C14 C15 C16 -0.4(6) .
C13 C14 C17 C18 -53.5(6) .
C14 C15 C16 C11 3.9(6) .
C15 C14 C17 C18 126.3(5) .
C16 C11 C12 C13 -1.4(6) .
C17 C14 C15 C16 179.7(4) .
C19 N3 C27 C22 2.5(4) .
C19 N3 C27 C26 -179.2(3) .
C19 C20 C21 C22 0.2(5) .
C20 C21 C22 C23 -176.9(3) .
C20 C21 C22 C27 1.1(5) .
C21 C22 C23 N4 1.1(5) .
C21 C22 C23 C24 -177.8(3) .
C21 C22 C27 N3 -2.5(4) .
C21 C22 C27 C26 179.3(3) .
C22 C23 C24 C25 -1.3(5) .
C23 N4 C28 C29 179.9(3) .
C23 C22 C27 N3 175.6(3) .
C23 C22 C27 C26 -2.6(4) .
C23 C24 C25 C26 -3.5(5) .
C24 C25 C26 O2 -175.9(3) .
C24 C25 C26 C27 5.1(4) .
C25 C26 C27 N3 179.6(3) .
C25 C26 C27 C22 -2.1(4) .
C27 N3 C19 C20 -1.2(5) .
C27 C22 C23 N4 -176.8(3) .
C27 C22 C23 C24 4.3(4) .
C28 N4 C23 C22 130.7(3) .
C28 N4 C23 C24 -50.4(4) .
C28 C29 C30 C31 -173.0(3) .
C28 C29 C34 C33 173.9(3) .
C29 C30 C31 C32 -2.2(6) .
C30 C29 C34 C33 -3.8(5) .
C30 C31 C32 C33 -1.4(6) .
C30 C31 C32 C35 176.7(4) .
C31 C32 C33 C34 2.5(6) .
C31 C32 C35 C36 -98.1(5) .
C32 C33 C34 C29 0.2(6) .
C33 C32 C35 C36 79.9(5) .
C34 C29 C30 C31 4.8(5) .
C35 C32 C33 C34 -175.6(4) .
C37 N5 C45 C40 3.3(4) .
C37 N5 C45 C44 -175.2(2) .
C37 C38 C39 C40 2.2(5) .
C38 C39 C40 C41 177.9(3) .
C38 C39 C40 C45 0.1(4) .
C39 C40 C41 N6 1.4(4) .
C39 C40 C41 C42 179.1(3) .
C39 C40 C45 N5 -3.0(4) .
C39 C40 C45 C44 175.4(2) .
C40 C41 C42 C43 4.4(4) .
C41 N6 C46 C47 -178.4(3) .
C41 C40 C45 N5 179.1(2) .
C41 C40 C45 C44 -2.5(4) .
C41 C42 C43 C44 0.2(4) .
C42 C43 C44 O3 173.3(2) .
C42 C43 C44 C45 -5.7(4) .
C43 C44 C45 N5 -174.7(2) .
C43 C44 C45 C40 6.8(4) .
C45 N5 C37 C38 -0.8(4) .
C45 C40 C41 N6 179.1(2) .
C45 C40 C41 C42 -3.1(4) .
C46 N6 C41 C40 -146.1(3) .
C46 N6 C41 C42 36.3(4) .
C46 C47 C48 C49 -178.7(3) .
C46 C47 C52 C51 -179.8(3) .
C47 C48 C49 C50 -0.9(6) .
C48 C47 C52 C51 0.0(5) .
C48 C49 C50 C51 -1.2(6) .
C48 C49 C50 C53 -179.9(4) .
C49 C50 C51 C52 2.7(6) .
C49 C50 C53 C54 -59.6(6) .
C50 C51 C52 C47 -2.1(6) .
C51 C50 C53 C54 121.7(5) .
C52 C47 C48 C49 1.5(5) .
C53 C50 C51 C52 -178.6(4) .
C55 C56 C57 C58 176.5(5) .
C56 C57 C58 O5 2.2(7) .
C56 C57 C58 C59 -177.7(5) .
C60 C61 C62 C63 -178.4(3) .
C61 C62 C63 O7 2.4(6) .
C61 C62 C63 C64 -177.6(3) .
